data_8106146
loop_
_publ_author_name
'Wang, Peizhi'
'Wang, Peiyu'
'Bai, Ming'

_publ_section_title
;
 Bis(tetraethylammonium) carbonate -- boric acid -- water (1/2/5),
 C17H56B2N2O14
;
_journal_issue 3
_journal_name_full 'Zeitschrift f\"ur Kristallographie - New Crystal Structures'
_journal_page_first 339
_journal_page_last 341
_journal_paper_doi 10.1515/ncrs-2016-0360
_journal_volume 233
_journal_year 2018
_chemical_formula_moiety '2(C8 H20 N), 2(B H3 O3), C O3, 5(H2 O)'
_chemical_formula_sum 'C17 H56 B2 N2 O14'
_chemical_formula_weight 534.25
_space_group_crystal_system monoclinic
_space_group_IT_number 14
_space_group_name_Hall '-P 2ybc'
_space_group_name_H-M_alt 'P 1 21/c 1'
_atom_sites_solution_hydrogens mixed
_audit_creation_method SHELXL-2014/7
_cell_angle_alpha 90
_cell_angle_beta 103.185(3)
_cell_angle_gamma 90
_cell_formula_units_Z 4
_cell_length_a 14.3049(6)
_cell_length_b 14.5382(7)
_cell_length_c 15.0065(7)
_cell_measurement_reflns_used 4689
_cell_measurement_temperature 296(2)
_cell_measurement_theta_max 27.1
_cell_measurement_theta_min 2.26
_cell_volume 3038.6(2)
_computing_cell_refinement 'Bruker SMART'
_computing_data_collection 'Bruker SMART'
_computing_data_reduction 'Bruker SAINT'
_computing_molecular_graphics 'Bruker SHELXTL'
_computing_publication_material 'Bruker SHELXTL'
_computing_structure_refinement 'Bruker SHELXTL'
_computing_structure_solution 'Bruker SHELXTL'
_diffrn_ambient_temperature 296(2)
_diffrn_measured_fraction_theta_full 0.997
_diffrn_measured_fraction_theta_max 0.994
_diffrn_measurement_device_type 'CCD area detector'
_diffrn_measurement_method 'phi and omega scans'
_diffrn_radiation_type MoK\a
_diffrn_radiation_wavelength 0.71073
_diffrn_reflns_av_R_equivalents 0.0315
_diffrn_reflns_av_unetI/netI 0.0420
_diffrn_reflns_Laue_measured_fraction_full 0.997
_diffrn_reflns_Laue_measured_fraction_max 0.994
_diffrn_reflns_limit_h_max 18
_diffrn_reflns_limit_h_min -14
_diffrn_reflns_limit_k_max 17
_diffrn_reflns_limit_k_min -18
_diffrn_reflns_limit_l_max 16
_diffrn_reflns_limit_l_min -19
_diffrn_reflns_number 16461
_diffrn_reflns_point_group_measured_fraction_full 0.997
_diffrn_reflns_point_group_measured_fraction_max 0.994
_diffrn_reflns_theta_full 25.242
_diffrn_reflns_theta_max 27.461
_diffrn_reflns_theta_min 1.976
_exptl_absorpt_coefficient_mu 0.097
_exptl_absorpt_correction_type multi-scan
_exptl_absorpt_process_details sadabs
_exptl_crystal_colour colorless
_exptl_crystal_density_diffrn 1.168
_exptl_crystal_description block
_exptl_crystal_F_000 1176
_exptl_crystal_size_max 0.510
_exptl_crystal_size_mid 0.420
_exptl_crystal_size_min 0.380
_refine_diff_density_max 0.364
_refine_diff_density_min -0.252
_refine_diff_density_rms 0.043
_refine_ls_extinction_coef .
_refine_ls_extinction_method none
_refine_ls_goodness_of_fit_ref 1.046
_refine_ls_hydrogen_treatment mixed
_refine_ls_matrix_type full
_refine_ls_number_parameters 367
_refine_ls_number_reflns 6922
_refine_ls_number_restraints 21
_refine_ls_restrained_S_all 1.045
_refine_ls_R_factor_all 0.0881
_refine_ls_R_factor_gt 0.0556
_refine_ls_shift/su_max 0.000
_refine_ls_shift/su_mean 0.000
_refine_ls_structure_factor_coef Fsqd
_refine_ls_weighting_details 'w=1/[\s^2^(Fo^2^)+(0.0846P)^2^+0.6605P] where P=(Fo^2^+2Fc^2^)/3'
_refine_ls_weighting_scheme calc
_refine_ls_wR_factor_gt 0.1592
_refine_ls_wR_factor_ref 0.1836
_reflns_Friedel_coverage 0.000
_reflns_Friedel_fraction_full .
_reflns_Friedel_fraction_max .
_reflns_number_gt 4322
_reflns_number_total 6922
_reflns_threshold_expression 'I > 2\s(I)'
_cod_data_source_file suppl_ncrs-2016-0360_suppl.cif
_cod_data_source_block exp_266_109
_cod_original_sg_symbol_H-M 'P 21/c'
_cod_database_code 8106146
_shelx_shelxl_version_number 2014/7
_shelx_space_group_comment
;
The symmetry employed for this shelxl refinement is uniquely defined
by the following loop, which should always be used as a source of
symmetry information in preference to the above space-group names.
They are only intended as comments.
;
_shelx_estimated_absorpt_t_min 0.952
_shelx_estimated_absorpt_t_max 0.964

loop_
_space_group_symop_operation_xyz
'x, y, z'
'-x, y+1/2, -z+1/2'
'-x, -y, -z'
'x, -y-1/2, z-1/2'

loop_
_atom_site_label
_atom_site_type_symbol
_atom_site_fract_x
_atom_site_fract_y
_atom_site_fract_z
_atom_site_U_iso_or_equiv
_atom_site_adp_type
_atom_site_occupancy
_atom_site_site_symmetry_order
_atom_site_calc_flag
_atom_site_refinement_flags_posn
_atom_site_refinement_flags_adp
_atom_site_refinement_flags_occupancy
_atom_site_disorder_assembly
_atom_site_disorder_group
C1 C 0.79334(16) 0.20899(16) 0.02193(16) 0.0685(6) Uani 1 1 d . . . . .
H1A H 0.8403 0.1642 0.0122 0.082 Uiso 1 1 calc R U . . .
H1B H 0.7453 0.1763 0.0460 0.082 Uiso 1 1 calc R U . . .
N1 N 0.84290(10) 0.27691(10) 0.09287(11) 0.0479(4) Uani 1 1 d . . . . .
O1 O 0.31306(9) 0.00102(10) 0.07003(8) 0.0559(4) Uani 1 1 d . . . . .
O1W O 0.10356(16) 0.4933(2) 0.1582(2) 0.1412(12) Uani 1 1 d D . . . .
H1WA H 0.148(2) 0.518(3) 0.198(3) 0.212 Uiso 1 1 d D U . . .
H1WB H 0.0492(16) 0.514(3) 0.163(4) 0.212 Uiso 1 1 d D U . . .
B1 B 0.09669(15) 0.00990(15) 0.12558(14) 0.0449(5) Uani 1 1 d . . . . .
N2 N 0.32973(11) 0.22341(10) 0.87185(11) 0.0503(4) Uani 1 1 d . . . . .
O2 O 0.46194(9) 0.01154(11) 0.15217(8) 0.0574(4) Uani 1 1 d . . . . .
O2W O 0.73286(11) 0.06453(16) 0.23149(12) 0.0856(6) Uani 1 1 d D . . . .
H2WA H 0.7013(19) 0.067(3) 0.1760(8) 0.128 Uiso 1 1 d D U . . .
H2WB H 0.6936(18) 0.055(3) 0.2656(17) 0.128 Uiso 1 1 d D U . . .
C2 C 0.7457(2) 0.2496(3) -0.0685(2) 0.1154(12) Uani 1 1 d . . . . .
H2A H 0.7161 0.2015 -0.1092 0.173 Uiso 1 1 calc R U . . .
H2B H 0.6975 0.2928 -0.0603 0.173 Uiso 1 1 calc R U . . .
H2C H 0.7927 0.2806 -0.0942 0.173 Uiso 1 1 calc R U . . .
B2 B 0.54853(14) 0.00945(15) 0.38186(13) 0.0425(4) Uani 1 1 d . . . . .
C3 C 0.91710(16) 0.33208(17) 0.05817(17) 0.0695(6) Uani 1 1 d . . . . .
H3A H 0.8842 0.3689 0.0066 0.083 Uiso 1 1 calc R U . . .
H3B H 0.9481 0.3741 0.1061 0.083 Uiso 1 1 calc R U . . .
O3 O 0.34043(8) 0.00924(10) 0.22129(8) 0.0507(3) Uani 1 1 d . . . . .
O3W O 0.80495(12) 0.93980(14) 0.47664(12) 0.0779(5) Uani 1 1 d D . . . .
H3WA H 0.8311(19) 0.966(2) 0.4377(18) 0.117 Uiso 1 1 d D U . . .
H3WB H 0.7484(11) 0.962(2) 0.469(2) 0.117 Uiso 1 1 d D U . . .
C4 C 0.99350(18) 0.2764(2) 0.0289(2) 0.0937(9) Uani 1 1 d . . . . .
H4A H 1.0370 0.3169 0.0081 0.141 Uiso 1 1 calc R U . . .
H4B H 1.0281 0.2410 0.0798 0.141 Uiso 1 1 calc R U . . .
H4C H 0.9641 0.2357 -0.0199 0.141 Uiso 1 1 calc R U . . .
O4 O 0.12762(9) -0.00504(10) 0.04862(9) 0.0550(4) Uani 1 1 d D . . . .
H4 H 0.1888(7) -0.0065(17) 0.0570(18) 0.083 Uiso 1 1 d D U . . .
O4W O 0.39566(11) 0.92532(12) 0.93726(10) 0.0645(4) Uani 1 1 d D . . . .
H4WA H 0.3843(18) 0.9501(18) 0.9852(13) 0.097 Uiso 1 1 d D U . . .
H4WB H 0.4445(13) 0.9498(18) 0.9252(18) 0.097 Uiso 1 1 d D U . . .
C5 C 0.89022(16) 0.22149(15) 0.17669(16) 0.0640(6) Uani 1 1 d . . . . .
H5A H 0.8413 0.1851 0.1956 0.077 Uiso 1 1 calc R U . . .
H5B H 0.9356 0.1791 0.1596 0.077 Uiso 1 1 calc R U . . .
O5 O 0.15703(9) 0.01917(13) 0.20915(9) 0.0692(5) Uani 1 1 d D . . . .
H5 H 0.2182(8) 0.015(2) 0.214(2) 0.104 Uiso 1 1 d D U . . .
O5W O 0.07435(12) 0.07431(14) 0.35216(11) 0.0785(5) Uani 1 1 d D . . . .
H5WA H 0.099(2) 0.054(2) 0.3097(14) 0.118 Uiso 1 1 d D U . . .
H5WB H 0.1088(19) 0.063(2) 0.4046(9) 0.118 Uiso 1 1 d D U . . .
C6 C 0.9422(2) 0.2774(2) 0.25723(19) 0.1044(10) Uani 1 1 d . . . . .
H6A H 0.9698 0.2370 0.3069 0.157 Uiso 1 1 calc R U . . .
H6B H 0.9922 0.3124 0.2401 0.157 Uiso 1 1 calc R U . . .
H6C H 0.8978 0.3184 0.2761 0.157 Uiso 1 1 calc R U . . .
O6 O 0.00081(9) 0.01707(13) 0.12269(10) 0.0670(4) Uani 1 1 d D . . . .
H6 H -0.0375(18) 0.012(2) 0.0706(11) 0.100 Uiso 1 1 d D U . . .
C7 C 0.77162(15) 0.34436(15) 0.11630(16) 0.0617(5) Uani 1 1 d . . . . .
H7A H 0.8063 0.3875 0.1612 0.074 Uiso 1 1 calc R U . . .
H7B H 0.7432 0.3791 0.0616 0.074 Uiso 1 1 calc R U . . .
O7 O 0.58139(10) 0.01172(13) 0.30520(9) 0.0702(5) Uani 1 1 d D . . . .
H7 H 0.5399(17) 0.011(2) 0.2546(12) 0.105 Uiso 1 1 d D U . . .
O8 O 0.61543(9) 0.01024(11) 0.46357(9) 0.0573(4) Uani 1 1 d D . . . .
H8 H 0.5942(18) 0.0028(17) 0.5121(12) 0.086 Uiso 1 1 d D U . . .
C8 C 0.69235(18) 0.30268(19) 0.1532(2) 0.0843(8) Uani 1 1 d . . . . .
H8A H 0.6510 0.3505 0.1660 0.126 Uiso 1 1 calc R U . . .
H8B H 0.6560 0.2612 0.1087 0.126 Uiso 1 1 calc R U . . .
H8C H 0.7193 0.2697 0.2085 0.126 Uiso 1 1 calc R U . . .
C9 C 0.41160(18) 0.17226(18) 0.8477(2) 0.0797(7) Uani 1 1 d . . . . .
H9A H 0.3859 0.1292 0.7989 0.096 Uiso 1 1 calc R U . . .
H9B H 0.4440 0.1368 0.9006 0.096 Uiso 1 1 calc R U . . .
O9 O 0.45376(8) 0.00604(10) 0.38185(8) 0.0482(3) Uani 1 1 d D . . . .
H9 H 0.4178(15) 0.0035(16) 0.3281(9) 0.072 Uiso 1 1 d D U . . .
C10 C 0.4848(2) 0.2331(3) 0.8175(3) 0.1158(12) Uani 1 1 d . . . . .
H10A H 0.5347 0.1955 0.8033 0.174 Uiso 1 1 calc R U . . .
H10B H 0.4540 0.2673 0.7642 0.174 Uiso 1 1 calc R U . . .
H10C H 0.5122 0.2750 0.8659 0.174 Uiso 1 1 calc R U . . .
C11 C 0.36487(17) 0.28704(15) 0.95156(15) 0.0650(6) Uani 1 1 d . . . . .
H11A H 0.3099 0.3186 0.9650 0.078 Uiso 1 1 calc R U . . .
H11B H 0.4058 0.3332 0.9334 0.078 Uiso 1 1 calc R U . . .
C12 C 0.4199(2) 0.2414(2) 1.03840(19) 0.0994(9) Uani 1 1 d . . . . .
H12A H 0.4393 0.2870 1.0852 0.149 Uiso 1 1 calc R U . . .
H12B H 0.3796 0.1968 1.0583 0.149 Uiso 1 1 calc R U . . .
H12C H 0.4757 0.2114 1.0267 0.149 Uiso 1 1 calc R U . . .
C13 C 0.26188(17) 0.15157(16) 0.89619(18) 0.0702(6) Uani 1 1 d . . . . .
H13A H 0.2380 0.1135 0.8428 0.084 Uiso 1 1 calc R U . . .
H13B H 0.2983 0.1122 0.9438 0.084 Uiso 1 1 calc R U . . .
C14 C 0.17776(18) 0.1893(2) 0.9281(2) 0.0873(8) Uani 1 1 d . . . . .
H14A H 0.1393 0.1395 0.9418 0.131 Uiso 1 1 calc R U . . .
H14B H 0.2002 0.2257 0.9822 0.131 Uiso 1 1 calc R U . . .
H14C H 0.1398 0.2270 0.8809 0.131 Uiso 1 1 calc R U . . .
C15 C 0.27718(18) 0.28342(17) 0.79418(16) 0.0693(6) Uani 1 1 d . . . . .
H15A H 0.2250 0.3143 0.8134 0.083 Uiso 1 1 calc R U . . .
H15B H 0.3210 0.3304 0.7822 0.083 Uiso 1 1 calc R U . . .
C16 C 0.2367(3) 0.2323(3) 0.7063(2) 0.1162(12) Uani 1 1 d . . . . .
H16A H 0.2046 0.2749 0.6605 0.174 Uiso 1 1 calc R U . . .
H16B H 0.2880 0.2028 0.6856 0.174 Uiso 1 1 calc R U . . .
H16C H 0.1919 0.1867 0.7168 0.174 Uiso 1 1 calc R U . . .
C17 C 0.37179(12) 0.00750(12) 0.14750(11) 0.0398(4) Uani 1 1 d . . . . .

loop_
_atom_site_aniso_label
_atom_site_aniso_U_11
_atom_site_aniso_U_22
_atom_site_aniso_U_33
_atom_site_aniso_U_23
_atom_site_aniso_U_13
_atom_site_aniso_U_12
C1 0.0582(12) 0.0689(15) 0.0783(15) -0.0216(12) 0.0153(11) -0.0103(11)
N1 0.0432(8) 0.0441(9) 0.0549(9) 0.0025(7) 0.0078(7) -0.0024(6)
O1 0.0410(6) 0.0931(11) 0.0333(6) -0.0013(6) 0.0076(5) 0.0036(7)
O1W 0.0680(12) 0.231(3) 0.124(2) -0.085(2) 0.0208(13) -0.0075(16)
B1 0.0386(9) 0.0523(12) 0.0430(10) -0.0013(9) 0.0082(8) 0.0003(9)
N2 0.0489(9) 0.0427(9) 0.0590(9) -0.0022(7) 0.0115(7) 0.0032(7)
O2 0.0362(6) 0.0981(11) 0.0403(7) 0.0013(7) 0.0136(5) 0.0002(7)
O2W 0.0499(9) 0.1317(16) 0.0748(11) 0.0220(11) 0.0134(8) -0.0168(10)
C2 0.095(2) 0.160(3) 0.0763(19) -0.025(2) -0.0111(16) -0.006(2)
B2 0.0349(9) 0.0535(12) 0.0401(9) -0.0018(8) 0.0108(7) -0.0010(8)
C3 0.0623(13) 0.0685(15) 0.0777(15) 0.0105(12) 0.0162(11) -0.0177(11)
O3 0.0339(6) 0.0859(10) 0.0328(6) -0.0011(6) 0.0086(5) 0.0027(6)
O3W 0.0581(9) 0.1071(14) 0.0684(10) 0.0058(9) 0.0142(8) 0.0115(9)
C4 0.0628(15) 0.125(2) 0.103(2) 0.0074(18) 0.0391(14) -0.0163(15)
O4 0.0353(6) 0.0865(10) 0.0422(7) -0.0077(6) 0.0067(5) 0.0040(7)
O4W 0.0663(9) 0.0785(11) 0.0556(8) -0.0112(7) 0.0285(7) -0.0137(8)
C5 0.0575(12) 0.0621(13) 0.0731(14) 0.0199(11) 0.0164(10) 0.0125(10)
O5 0.0365(7) 0.1291(14) 0.0416(7) -0.0106(8) 0.0085(5) -0.0009(8)
O5W 0.0718(10) 0.1096(14) 0.0561(9) -0.0051(9) 0.0187(8) 0.0096(10)
C6 0.099(2) 0.131(3) 0.0674(17) 0.0118(16) -0.0147(15) 0.0094(19)
O6 0.0366(7) 0.1135(13) 0.0508(8) -0.0107(8) 0.0103(6) 0.0030(7)
C7 0.0596(12) 0.0495(12) 0.0726(14) -0.0001(10) 0.0081(10) 0.0123(10)
O7 0.0385(7) 0.1353(15) 0.0392(7) -0.0001(8) 0.0136(5) -0.0024(8)
O8 0.0327(6) 0.0988(11) 0.0400(7) -0.0006(7) 0.0075(5) -0.0052(6)
C8 0.0644(14) 0.0849(18) 0.110(2) -0.0082(16) 0.0327(14) 0.0187(13)
C9 0.0661(14) 0.0743(16) 0.103(2) -0.0187(14) 0.0286(13) 0.0115(12)
O9 0.0336(6) 0.0776(9) 0.0337(6) -0.0025(6) 0.0083(5) -0.0029(6)
C10 0.0704(18) 0.141(3) 0.150(3) -0.026(2) 0.056(2) -0.0046(18)
C11 0.0672(13) 0.0577(13) 0.0682(13) -0.0105(10) 0.0120(11) 0.0007(10)
C12 0.092(2) 0.116(2) 0.0764(18) -0.0064(16) -0.0088(15) 0.0075(18)
C13 0.0730(15) 0.0543(13) 0.0827(16) 0.0076(11) 0.0164(12) -0.0045(11)
C14 0.0625(14) 0.100(2) 0.104(2) 0.0179(16) 0.0288(14) -0.0062(14)
C15 0.0704(14) 0.0709(15) 0.0653(14) 0.0157(11) 0.0127(11) 0.0032(11)
C16 0.112(2) 0.162(3) 0.0636(17) -0.0009(19) -0.0028(16) -0.020(2)
C17 0.0386(8) 0.0471(10) 0.0344(8) 0.0011(7) 0.0097(6) 0.0038(7)

loop_
_atom_type_symbol
_atom_type_description
_atom_type_scat_dispersion_real
_atom_type_scat_dispersion_imag
_atom_type_scat_source
C C 0.0033 0.0016 'International Tables Vol C Tables 4.2.6.8 and 6.1.1.4'
H H 0.0000 0.0000 'International Tables Vol C Tables 4.2.6.8 and 6.1.1.4'
N N 0.0061 0.0033 'International Tables Vol C Tables 4.2.6.8 and 6.1.1.4'
O O 0.0106 0.0060 'International Tables Vol C Tables 4.2.6.8 and 6.1.1.4'
B B 0.0013 0.0007 'International Tables Vol C Tables 4.2.6.8 and 6.1.1.4'

loop_
_geom_angle_atom_site_label_1
_geom_angle_atom_site_label_2
_geom_angle_atom_site_label_3
_geom_angle
_geom_angle_site_symmetry_1
_geom_angle_site_symmetry_3
C2 C1 N1 115.3(2) . .
C2 C1 H1A 108.5 . .
N1 C1 H1A 108.5 . .
C2 C1 H1B 108.5 . .
N1 C1 H1B 108.5 . .
H1A C1 H1B 107.5 . .
C1 N1 C7 110.85(15) . .
C1 N1 C3 110.99(16) . .
C7 N1 C3 107.40(16) . .
C1 N1 C5 106.68(16) . .
C7 N1 C5 110.40(16) . .
C3 N1 C5 110.56(15) . .
H1WA O1W H1WB 110(2) . .
O4 B1 O5 123.02(17) . .
O4 B1 O6 120.62(17) . .
O5 B1 O6 116.36(17) . .
C9 N2 C11 111.04(17) . .
C9 N2 C15 112.24(18) . .
C11 N2 C15 105.98(16) . .
C9 N2 C13 107.02(17) . .
C11 N2 C13 110.23(17) . .
C15 N2 C13 110.37(16) . .
H2WA O2W H2WB 109(2) . .
C1 C2 H2A 109.5 . .
C1 C2 H2B 109.5 . .
H2A C2 H2B 109.5 . .
C1 C2 H2C 109.5 . .
H2A C2 H2C 109.5 . .
H2B C2 H2C 109.5 . .
O7 B2 O9 123.20(17) . .
O7 B2 O8 117.22(16) . .
O9 B2 O8 119.57(16) . .
C4 C3 N1 115.3(2) . .
C4 C3 H3A 108.4 . .
N1 C3 H3A 108.4 . .
C4 C3 H3B 108.4 . .
N1 C3 H3B 108.4 . .
H3A C3 H3B 107.5 . .
H3WA O3W H3WB 107(2) . .
C3 C4 H4A 109.5 . .
C3 C4 H4B 109.5 . .
H4A C4 H4B 109.5 . .
C3 C4 H4C 109.5 . .
H4A C4 H4C 109.5 . .
H4B C4 H4C 109.5 . .
B1 O4 H4 113.8(18) . .
H4WA O4W H4WB 109(2) . .
C6 C5 N1 115.1(2) . .
C6 C5 H5A 108.5 . .
N1 C5 H5A 108.5 . .
C6 C5 H5B 108.5 . .
N1 C5 H5B 108.5 . .
H5A C5 H5B 107.5 . .
B1 O5 H5 119(2) . .
H5WA O5W H5WB 112(2) . .
C5 C6 H6A 109.5 . .
C5 C6 H6B 109.5 . .
H6A C6 H6B 109.5 . .
C5 C6 H6C 109.5 . .
H6A C6 H6C 109.5 . .
H6B C6 H6C 109.5 . .
B1 O6 H6 117(2) . .
C8 C7 N1 115.51(18) . .
C8 C7 H7A 108.4 . .
N1 C7 H7A 108.4 . .
C8 C7 H7B 108.4 . .
N1 C7 H7B 108.4 . .
H7A C7 H7B 107.5 . .
B2 O7 H7 117(2) . .
B2 O8 H8 116.6(18) . .
C7 C8 H8A 109.5 . .
C7 C8 H8B 109.5 . .
H8A C8 H8B 109.5 . .
C7 C8 H8C 109.5 . .
H8A C8 H8C 109.5 . .
H8B C8 H8C 109.5 . .
N2 C9 C10 114.4(2) . .
N2 C9 H9A 108.7 . .
C10 C9 H9A 108.7 . .
N2 C9 H9B 108.7 . .
C10 C9 H9B 108.7 . .
H9A C9 H9B 107.6 . .
B2 O9 H9 112.8(17) . .
C9 C10 H10A 109.5 . .
C9 C10 H10B 109.5 . .
H10A C10 H10B 109.5 . .
C9 C10 H10C 109.5 . .
H10A C10 H10C 109.5 . .
H10B C10 H10C 109.5 . .
N2 C11 C12 115.4(2) . .
N2 C11 H11A 108.4 . .
C12 C11 H11A 108.4 . .
N2 C11 H11B 108.4 . .
C12 C11 H11B 108.4 . .
H11A C11 H11B 107.5 . .
C11 C12 H12A 109.5 . .
C11 C12 H12B 109.5 . .
H12A C12 H12B 109.5 . .
C11 C12 H12C 109.5 . .
H12A C12 H12C 109.5 . .
H12B C12 H12C 109.5 . .
C14 C13 N2 115.28(19) . .
C14 C13 H13A 108.5 . .
N2 C13 H13A 108.5 . .
C14 C13 H13B 108.5 . .
N2 C13 H13B 108.5 . .
H13A C13 H13B 107.5 . .
C13 C14 H14A 109.5 . .
C13 C14 H14B 109.5 . .
H14A C14 H14B 109.5 . .
C13 C14 H14C 109.5 . .
H14A C14 H14C 109.5 . .
H14B C14 H14C 109.5 . .
C16 C15 N2 114.4(2) . .
C16 C15 H15A 108.7 . .
N2 C15 H15A 108.7 . .
C16 C15 H15B 108.7 . .
N2 C15 H15B 108.7 . .
H15A C15 H15B 107.6 . .
C15 C16 H16A 109.5 . .
C15 C16 H16B 109.5 . .
H16A C16 H16B 109.5 . .
C15 C16 H16C 109.5 . .
H16A C16 H16C 109.5 . .
H16B C16 H16C 109.5 . .
O1 C17 O2 120.09(15) . .
O1 C17 O3 120.04(15) . .
O2 C17 O3 119.87(15) . .

loop_
_geom_bond_atom_site_label_1
_geom_bond_atom_site_label_2
_geom_bond_distance
_geom_bond_site_symmetry_2
C1 C2 1.494(4) .
C1 N1 1.506(3) .
C1 H1A 0.9700 .
C1 H1B 0.9700 .
N1 C7 1.513(2) .
N1 C3 1.514(3) .
N1 C5 1.517(3) .
O1 C17 1.273(2) .
O1W H1WA 0.846(10) .
O1W H1WB 0.853(10) .
B1 O4 1.345(2) .
B1 O5 1.357(2) .
B1 O6 1.366(2) .
N2 C9 1.500(3) .
N2 C11 1.505(3) .
N2 C15 1.512(3) .
N2 C13 1.526(3) .
O2 C17 1.277(2) .
O2W H2WA 0.853(10) .
O2W H2WB 0.855(10) .
C2 H2A 0.9600 .
C2 H2B 0.9600 .
C2 H2C 0.9600 .
B2 O7 1.339(2) .
B2 O9 1.357(2) .
B2 O8 1.373(2) .
C3 C4 1.504(4) .
C3 H3A 0.9700 .
C3 H3B 0.9700 .
O3 C17 1.286(2) .
O3W H3WA 0.851(10) .
O3W H3WB 0.855(10) .
C4 H4A 0.9600 .
C4 H4B 0.9600 .
C4 H4C 0.9600 .
O4 H4 0.856(10) .
O4W H4WA 0.852(9) .
O4W H4WB 0.840(10) .
C5 C6 1.505(4) .
C5 H5A 0.9700 .
C5 H5B 0.9700 .
O5 H5 0.864(10) .
O5W H5WA 0.848(10) .
O5W H5WB 0.845(10) .
C6 H6A 0.9600 .
C6 H6B 0.9600 .
C6 H6C 0.9600 .
O6 H6 0.849(10) .
C7 C8 1.498(3) .
C7 H7A 0.9700 .
C7 H7B 0.9700 .
O7 H7 0.850(10) .
O8 H8 0.857(10) .
C8 H8A 0.9600 .
C8 H8B 0.9600 .
C8 H8C 0.9600 .
C9 C10 1.517(4) .
C9 H9A 0.9700 .
C9 H9B 0.9700 .
O9 H9 0.853(10) .
C10 H10A 0.9600 .
C10 H10B 0.9600 .
C10 H10C 0.9600 .
C11 C12 1.513(3) .
C11 H11A 0.9700 .
C11 H11B 0.9700 .
C12 H12A 0.9600 .
C12 H12B 0.9600 .
C12 H12C 0.9600 .
C13 C14 1.497(3) .
C13 H13A 0.9700 .
C13 H13B 0.9700 .
C14 H14A 0.9600 .
C14 H14B 0.9600 .
C14 H14C 0.9600 .
C15 C16 1.510(4) .
C15 H15A 0.9700 .
C15 H15B 0.9700 .
C16 H16A 0.9600 .
C16 H16B 0.9600 .
C16 H16C 0.9600 .
